data_1532279
loop_
_publ_author_name
'Sieve, B.'
'Kanatzidis, M.G.'
'Trikalitis, P.N.'

_publ_section_title
;
 Quaternary germanides formed in molten aluminum: Tb2 Ni Al4 Ge2 andCe2 Ni
 Al6-x Ge4-y (x = 0.24, y = 1.34)
;
_journal_name_full 'Zeitschrift fuer Anorganische und Allgemeine Chemie'
_journal_page_first 1568
_journal_page_last 1574
_journal_volume 628
_journal_year 2002
_chemical_formula_sum 'Al5.77 Ce2 Ge2.64 Ni'
_chemical_name_systematic 'Ce2 Ni Al5.77 Ge2.64'
_space_group_IT_number 139
_symmetry_space_group_name_Hall '-I 4 2'
_symmetry_space_group_name_H-M 'I 4/m m m'
_cell_angle_alpha 90
_cell_angle_beta 90
_cell_angle_gamma 90
_cell_formula_units_Z 2
_cell_length_a 4.1951
_cell_length_b 4.1951
_cell_length_c 26.524
_cell_volume 466.792
_citation_journal_id_ASTM ZAACAB
_cod_data_source_file Sieve_ZAACAB_2002_998.cif
_cod_data_source_block Al5.77Ce2Ge2.64Ni1
_cod_original_cell_volume 466.7922
_cod_original_formula_sum 'Al5.77 Ce2 Ge2.64 Ni1'
_cod_database_code 1532279

loop_
_symmetry_equiv_pos_as_xyz
x,y,z
-y,x,z
-x,-y,z
y,-x,z
x,-y,-z
y,x,-z
-x,y,-z
-y,-x,-z
-x,-y,-z
y,-x,-z
x,y,-z
-y,x,-z
-x,y,z
-y,-x,z
x,-y,z
y,x,z
x+1/2,y+1/2,z+1/2
-y+1/2,x+1/2,z+1/2
-x+1/2,-y+1/2,z+1/2
y+1/2,-x+1/2,z+1/2
x+1/2,-y+1/2,-z+1/2
y+1/2,x+1/2,-z+1/2
-x+1/2,y+1/2,-z+1/2
-y+1/2,-x+1/2,-z+1/2
-x+1/2,-y+1/2,-z+1/2
y+1/2,-x+1/2,-z+1/2
x+1/2,y+1/2,-z+1/2
-y+1/2,x+1/2,-z+1/2
-x+1/2,y+1/2,z+1/2
-y+1/2,-x+1/2,z+1/2
x+1/2,-y+1/2,z+1/2
y+1/2,x+1/2,z+1/2

loop_
_atom_site_label
_atom_site_type_symbol
_atom_site_fract_x
_atom_site_fract_y
_atom_site_fract_z
_atom_site_occupancy
_atom_site_U_iso_or_equiv
Ni1 Ni 0 0 0 1 0.0
Ge2 Ge 0.5 0 0.25 0.32 0.0
Al2 Al 0.121 0 0.2903 0.22 0.0
Ge1 Ge 0.5 0.5 0.1119 1 0.0
Ce1 Ce 0 0 0.1481 1 0.0
Al1 Al 0.5 0 0.0491 1 0.0
